data_1559834
loop_
_publ_author_name
'Chen, Pengyun'
'Murshed, M. Mangir'
'Gesing, Thorsten M.'

_publ_section_title
;
 Synthesis and crystal structures of novel alkali rare-earth orthoborates
 K3RE3(BO3)4 (RE&#x2009;=&#x2009;Pr,&#x00A0;Nd,&#x00A0;Sm--Lu)
;
_journal_issue 5
_journal_name_full 'Journal of Materials Science'
_journal_page_first 3639
_journal_page_last 3652
_journal_paper_doi 10.1007/s10853-020-05506-5
_journal_volume 56
_journal_year 2021
_chemical_formula_sum 'B4 Er3 K3 O12'
_chemical_formula_weight 854.32
_space_group_crystal_system monoclinic
_space_group_IT_number 14
_space_group_name_Hall '-P 2ybc'
_space_group_name_H-M_alt 'P 1 21/c 1'
_atom_sites_solution_hydrogens .
_audit_creation_method SHELXL-2018/3
_cell_angle_alpha 90
_cell_angle_beta 110.5210(10)
_cell_angle_gamma 90
_cell_formula_units_Z 8
_cell_length_a 10.5189(2)
_cell_length_b 17.4322(4)
_cell_length_c 13.8305(3)
_cell_measurement_reflns_used 9909
_cell_measurement_temperature 303(2)
_cell_measurement_theta_max 28.31
_cell_measurement_theta_min 2.34
_cell_volume 2375.14(9)
_computing_structure_refinement 'SHELXL-2018/3 (Sheldrick, 2018)'
_computing_structure_solution 'SHELXT 2014/5 (Sheldrick, 2014)'
_diffrn_ambient_temperature 303(2)
_diffrn_measured_fraction_theta_full 1.000
_diffrn_measured_fraction_theta_max 0.998
_diffrn_measurement_device_type 'Bruker APEX-II CCD'
_diffrn_measurement_method '\f and \w scans'
_diffrn_radiation_type MoK\a
_diffrn_radiation_wavelength 0.71073
_diffrn_reflns_av_R_equivalents 0.0806
_diffrn_reflns_av_unetI/netI 0.0221
_diffrn_reflns_Laue_measured_fraction_full 1.000
_diffrn_reflns_Laue_measured_fraction_max 0.998
_diffrn_reflns_limit_h_max 14
_diffrn_reflns_limit_h_min -14
_diffrn_reflns_limit_k_max 23
_diffrn_reflns_limit_k_min -23
_diffrn_reflns_limit_l_max 18
_diffrn_reflns_limit_l_min -18
_diffrn_reflns_number 149449
_diffrn_reflns_point_group_measured_fraction_full 1.000
_diffrn_reflns_point_group_measured_fraction_max 0.998
_diffrn_reflns_theta_full 25.242
_diffrn_reflns_theta_max 28.369
_diffrn_reflns_theta_min 1.959
_exptl_absorpt_coefficient_mu 22.118
_exptl_absorpt_correction_T_max 0.4776
_exptl_absorpt_correction_T_min 0.3421
_exptl_absorpt_correction_type numerical
_exptl_absorpt_process_details 'J. Appl. Cryst. 48 (2015) 3-10'
_exptl_crystal_colour PINK
_exptl_crystal_density_diffrn 4.778
_exptl_crystal_description PRISM
_exptl_crystal_F_000 3016
_exptl_crystal_size_max 0.059
_exptl_crystal_size_mid 0.058
_exptl_crystal_size_min 0.054
_refine_diff_density_max 1.694
_refine_diff_density_min -1.780
_refine_diff_density_rms 0.236
_refine_ls_extinction_coef 0.000213(6)
_refine_ls_extinction_expression Fc^*^=kFc[1+0.001xFc^2^\l^3^/sin(2\q)]^-1/4^
_refine_ls_extinction_method 'SHELXL-2018/3 (Sheldrick 2018)'
_refine_ls_goodness_of_fit_ref 1.072
_refine_ls_hydrogen_treatment undef
_refine_ls_matrix_type full
_refine_ls_number_parameters 398
_refine_ls_number_reflns 5931
_refine_ls_number_restraints 0
_refine_ls_restrained_S_all 1.072
_refine_ls_R_factor_all 0.0333
_refine_ls_R_factor_gt 0.0218
_refine_ls_shift/su_max 0.002
_refine_ls_shift/su_mean 0.000
_refine_ls_structure_factor_coef Fsqd
_refine_ls_weighting_details 'w=1/[\s^2^(Fo^2^)+(0.0101P)^2^+9.6939P] where P=(Fo^2^+2Fc^2^)/3'
_refine_ls_weighting_scheme calc
_refine_ls_wR_factor_gt 0.0331
_refine_ls_wR_factor_ref 0.0353
_reflns_Friedel_coverage 0.000
_reflns_Friedel_fraction_full .
_reflns_Friedel_fraction_max .
_reflns_number_gt 5022
_reflns_number_total 5931
_reflns_threshold_expression 'I > 2\s(I)'
_cod_data_source_file K3Er3BO34-singlecrystal-FORCOD.cif
_cod_data_source_block "'K3Er3(BO3)4'"
_cod_depositor_comments
;
The following automatic conversions were performed:

data item '_exptl_absorpt_correction_type' value 'Numerical' was
changed to 'numerical' in accordance with the built-in table derived
from the CIF Core dictionary named 'cif_core.dic' version 2.4.5 last
updated on 2014-11-21.

Automatic conversion script
Id: cif_fix_values 8369 2020-08-20 11:38:08Z andrius 
;
_cod_original_sg_symbol_H-M 'P 21/c'
_cod_database_code 1559834
_shelx_shelxl_version_number 2018/3
_shelx_space_group_comment
;
The symmetry employed for this shelxl refinement is uniquely defined
by the following loop, which should always be used as a source of
symmetry information in preference to the above space-group names.
They are only intended as comments.
;
_shelx_estimated_absorpt_t_min 0.561
_shelx_estimated_absorpt_t_max 0.587

loop_
_space_group_symop_operation_xyz
'x, y, z'
'-x, y+1/2, -z+1/2'
'-x, -y, -z'
'x, -y-1/2, z-1/2'

loop_
_atom_site_label
_atom_site_type_symbol
_atom_site_fract_x
_atom_site_fract_y
_atom_site_fract_z
_atom_site_U_iso_or_equiv
_atom_site_adp_type
_atom_site_occupancy
_atom_site_site_symmetry_order
_atom_site_calc_flag
_atom_site_refinement_flags_posn
_atom_site_refinement_flags_adp
_atom_site_refinement_flags_occupancy
_atom_site_disorder_assembly
_atom_site_disorder_group
Er1 Er 0.99871(2) 0.34405(2) 0.75483(2) 0.00559(5) Uani 1 1 d . . . . .
Er2 Er 0.70977(2) 0.35619(2) 0.25071(2) 0.00498(5) Uani 1 1 d . . . . .
Er3 Er 0.70891(2) 0.65302(2) 0.74786(2) 0.00518(5) Uani 1 1 d . . . . .
Er4 Er 0.52248(2) 0.37872(2) 0.75984(2) 0.00820(5) Uani 1 1 d . . . . .
Er5 Er 0.16731(2) 0.48464(2) 0.61180(2) 0.00526(5) Uani 1 1 d . . . . .
Er6 Er 0.84281(2) 0.48593(2) 0.88019(2) 0.00527(5) Uani 1 1 d . . . . .
K1 K 0.08064(10) 0.17240(7) 0.90608(9) 0.0144(2) Uani 1 1 d . . . . .
K2 K 0.08983(10) 0.67740(7) 0.90626(9) 0.0139(2) Uani 1 1 d . . . . .
K3 K 0.60557(10) 0.28945(7) 0.45949(9) 0.0137(2) Uani 1 1 d . . . . .
K4 K 0.60535(11) 0.71099(7) 0.95445(9) 0.0155(2) Uani 1 1 d . . . . .
K5 K 0.70062(11) 0.46702(7) 0.60161(9) 0.0155(2) Uani 1 1 d . . . . .
K6 K 0.29281(11) 0.46308(7) 0.89931(9) 0.0137(2) Uani 1 1 d . . . . .
O1 O 0.0049(3) 0.4663(2) 0.7971(3) 0.0130(7) Uani 1 1 d . . . . .
O2 O 0.8885(3) 0.5805(2) 0.7560(3) 0.0104(7) Uani 1 1 d . . . . .
O3 O 0.1025(3) 0.5656(2) 0.7260(3) 0.0082(7) Uani 1 1 d . . . . .
O4 O 0.6464(3) 0.2672(2) 0.7844(3) 0.0113(7) Uani 1 1 d . . . . .
O5 O 0.7866(3) 0.3730(2) 0.7787(3) 0.0102(7) Uani 1 1 d . . . . .
O6 O 0.8599(3) 0.2445(2) 0.7705(3) 0.0092(7) Uani 1 1 d . . . . .
O7 O 0.3514(3) 0.2808(2) 0.7162(3) 0.0108(7) Uani 1 1 d . . . . .
O8 O 0.1894(3) 0.3808(2) 0.7158(3) 0.0097(7) Uani 1 1 d . . . . .
O9 O 0.8603(3) 0.7502(2) 0.7704(3) 0.0098(7) Uani 1 1 d . . . . .
O10 O 0.4994(3) 0.62342(19) 0.7476(3) 0.0109(7) Uani 1 1 d . . . . .
O11 O 0.6175(3) 0.5057(2) 0.7508(3) 0.0099(7) Uani 1 1 d . . . . .
O12 O 0.3867(3) 0.5046(2) 0.7433(3) 0.0100(7) Uani 1 1 d . . . . .
O13 O 0.1158(3) 0.3272(2) 0.9256(3) 0.0112(7) Uani 1 1 d . . . . .
O14 O 0.9886(3) 0.5758(2) 0.0006(3) 0.0085(7) Uani 1 1 d . . . . .
O15 O 0.7661(3) 0.6098(2) 0.9128(3) 0.0084(7) Uani 1 1 d . . . . .
O16 O 0.7044(4) 0.4270(2) 0.9486(3) 0.0178(8) Uani 1 1 d . . . . .
O17 O 0.4953(3) 0.3628(2) 0.9125(3) 0.0143(8) Uani 1 1 d . . . . .
O18 O 0.6535(3) 0.3641(2) 0.0846(3) 0.0135(8) Uani 1 1 d . . . . .
O19 O 0.8677(3) 0.3286(2) 0.5843(3) 0.0125(8) Uani 1 1 d . . . . .
O20 O 0.9556(4) 0.4450(2) 0.5422(3) 0.0222(9) Uani 1 1 d . . . . .
O21 O 0.7745(3) 0.3876(2) 0.4175(3) 0.0105(7) Uani 1 1 d . . . . .
O22 O 0.4974(3) 0.3698(2) 0.5930(3) 0.0139(8) Uani 1 1 d . . . . .
O23 O 0.2748(4) 0.4248(2) 0.5287(3) 0.0157(8) Uani 1 1 d . . . . .
O24 O 0.6453(3) 0.6504(2) 0.5811(3) 0.0115(7) Uani 1 1 d . . . . .
B1 B 0.9990(5) 0.5382(3) 0.7562(4) 0.0055(9) Uani 1 1 d . . . . .
B2 B 0.7645(5) 0.2956(3) 0.7794(4) 0.0069(10) Uani 1 1 d . . . . .
B3 B 0.2296(5) 0.3053(3) 0.7182(4) 0.0092(11) Uani 1 1 d . . . . .
B4 B 0.5018(5) 0.5445(3) 0.7470(4) 0.0055(9) Uani 1 1 d . . . . .
B5 B 0.8820(5) 0.6220(3) 0.9995(4) 0.0070(10) Uani 1 1 d . . . . .
B6 B 0.6181(5) 0.3856(3) 0.9824(4) 0.0087(11) Uani 1 1 d . . . . .
B7 B 0.8694(5) 0.3835(3) 0.5171(4) 0.0071(11) Uani 1 1 d . . . . .
B8 B 0.3766(5) 0.3826(3) 0.5140(4) 0.0086(11) Uani 1 1 d . . . . .

loop_
_atom_site_aniso_label
_atom_site_aniso_U_11
_atom_site_aniso_U_22
_atom_site_aniso_U_33
_atom_site_aniso_U_23
_atom_site_aniso_U_13
_atom_site_aniso_U_12
Er1 0.00543(9) 0.00470(10) 0.00670(10) -0.00036(9) 0.00220(7) 0.00006(8)
Er2 0.00500(9) 0.00557(11) 0.00427(10) -0.00001(8) 0.00149(7) -0.00050(7)
Er3 0.00480(9) 0.00580(11) 0.00476(10) -0.00029(8) 0.00146(7) 0.00046(8)
Er4 0.01117(11) 0.00632(10) 0.00888(11) 0.00067(9) 0.00574(8) 0.00049(8)
Er5 0.00537(9) 0.00462(11) 0.00552(10) -0.00031(8) 0.00156(7) -0.00038(7)
Er6 0.00491(9) 0.00516(11) 0.00557(10) 0.00010(8) 0.00163(7) 0.00008(7)
K1 0.0120(5) 0.0126(6) 0.0166(6) 0.0014(5) 0.0024(4) 0.0019(4)
K2 0.0123(5) 0.0121(6) 0.0178(6) 0.0039(5) 0.0060(4) 0.0002(4)
K3 0.0119(5) 0.0125(6) 0.0190(6) -0.0008(5) 0.0082(4) -0.0013(4)
K4 0.0176(5) 0.0127(6) 0.0210(6) -0.0015(5) 0.0126(5) 0.0009(4)
K5 0.0194(5) 0.0168(7) 0.0144(6) 0.0023(5) 0.0111(5) 0.0011(4)
K6 0.0143(5) 0.0152(6) 0.0126(5) -0.0010(5) 0.0058(4) -0.0006(4)
O1 0.0177(17) 0.0073(19) 0.0193(19) 0.0020(15) 0.0130(15) 0.0027(14)
O2 0.0099(16) 0.012(2) 0.0113(18) 0.0033(15) 0.0065(13) 0.0047(13)
O3 0.0073(15) 0.0089(18) 0.0104(17) 0.0006(14) 0.0056(13) 0.0013(13)
O4 0.0086(15) 0.0081(19) 0.019(2) -0.0005(15) 0.0069(14) 0.0009(13)
O5 0.0092(16) 0.0085(18) 0.0127(18) 0.0010(14) 0.0037(13) 0.0027(13)
O6 0.0062(15) 0.0066(18) 0.0157(19) -0.0008(15) 0.0048(13) 0.0012(13)
O7 0.0063(15) 0.0113(19) 0.0160(19) -0.0017(15) 0.0055(13) -0.0011(13)
O8 0.0111(16) 0.0068(18) 0.0123(18) 0.0037(14) 0.0056(13) 0.0023(13)
O9 0.0085(15) 0.0035(17) 0.019(2) 0.0029(15) 0.0067(14) 0.0009(13)
O10 0.0060(14) 0.0086(16) 0.0171(17) -0.0011(16) 0.0028(13) -0.0003(14)
O11 0.0069(15) 0.011(2) 0.0091(17) -0.0017(15) -0.0006(13) 0.0022(13)
O12 0.0088(16) 0.010(2) 0.0106(18) -0.0005(15) 0.0028(13) -0.0021(13)
O13 0.0151(17) 0.0092(19) 0.0063(17) -0.0022(14) 0.0000(13) 0.0008(13)
O14 0.0053(14) 0.0107(18) 0.0060(16) 0.0011(14) -0.0025(12) 0.0018(13)
O15 0.0078(15) 0.0096(19) 0.0078(17) -0.0006(14) 0.0025(13) 0.0018(13)
O16 0.0205(18) 0.015(2) 0.026(2) 0.0086(17) 0.0178(16) 0.0028(15)
O17 0.0142(17) 0.018(2) 0.0083(18) -0.0004(15) 0.0013(14) 0.0020(14)
O18 0.0130(17) 0.020(2) 0.0065(17) 0.0017(15) 0.0014(14) -0.0017(14)
O19 0.0142(17) 0.013(2) 0.0081(18) 0.0025(15) 0.0013(14) -0.0013(14)
O20 0.0144(18) 0.019(2) 0.022(2) 0.0098(17) -0.0076(15) -0.0085(15)
O21 0.0154(17) 0.0070(19) 0.0069(17) 0.0021(14) 0.0012(13) -0.0037(14)
O22 0.0122(17) 0.020(2) 0.0086(18) 0.0005(15) 0.0020(14) -0.0017(14)
O23 0.0194(18) 0.015(2) 0.0172(19) -0.0035(16) 0.0123(15) 0.0026(15)
O24 0.0111(16) 0.017(2) 0.0041(16) -0.0006(15) 0.0001(13) 0.0042(14)
B1 0.002(2) 0.009(2) 0.004(2) 0.000(2) -0.0004(17) -0.001(2)
B2 0.008(2) 0.006(3) 0.007(3) 0.004(2) 0.0010(19) 0.0005(19)
B3 0.010(2) 0.009(3) 0.006(3) 0.002(2) -0.001(2) 0.003(2)
B4 0.007(2) 0.005(2) 0.004(2) 0.000(2) 0.0022(18) -0.001(2)
B5 0.010(2) 0.006(3) 0.005(2) 0.003(2) 0.0029(19) -0.001(2)
B6 0.007(2) 0.011(3) 0.007(3) 0.003(2) 0.002(2) 0.004(2)
B7 0.009(2) 0.008(3) 0.003(3) -0.001(2) 0.0004(19) 0.000(2)
B8 0.014(3) 0.008(3) 0.006(3) 0.005(2) 0.006(2) 0.002(2)

loop_
_atom_type_symbol
_atom_type_description
_atom_type_scat_dispersion_real
_atom_type_scat_dispersion_imag
_atom_type_scat_source
B B 0.0013 0.0007 'International Tables Vol C Tables 4.2.6.8 and 6.1.1.4'
K K 0.2009 0.2494 'International Tables Vol C Tables 4.2.6.8 and 6.1.1.4'
O O 0.0106 0.0060 'International Tables Vol C Tables 4.2.6.8 and 6.1.1.4'
Er Er -0.2586 4.9576 'International Tables Vol C Tables 4.2.6.8 and 6.1.1.4'

loop_
_geom_angle_atom_site_label_1
_geom_angle_atom_site_label_2
_geom_angle_atom_site_label_3
_geom_angle
_geom_angle_site_symmetry_1
_geom_angle_site_symmetry_3
O1 Er1 O13 83.93(13) 1_655 1_655
O1 Er1 O19 109.75(13) 1_655 .
O13 Er1 O19 165.34(12) 1_655 .
O1 Er1 O9 139.65(12) 1_655 2_746
O13 Er1 O9 85.56(12) 1_655 2_746
O19 Er1 O9 86.99(13) . 2_746
O1 Er1 O6 131.12(12) 1_655 .
O13 Er1 O6 86.32(12) 1_655 .
O19 Er1 O6 80.65(12) . .
O9 Er1 O6 86.72(11) 2_746 .
O1 Er1 O8 81.29(12) 1_655 1_655
O13 Er1 O8 94.52(12) 1_655 1_655
O19 Er1 O8 92.85(12) . 1_655
O9 Er1 O8 60.85(12) 2_746 1_655
O6 Er1 O8 147.32(12) . 1_655
O1 Er1 O5 72.87(12) 1_655 .
O13 Er1 O5 94.31(12) 1_655 .
O19 Er1 O5 85.10(12) . .
O9 Er1 O5 146.88(12) 2_746 .
O6 Er1 O5 60.28(12) . .
O8 Er1 O5 151.58(12) 1_655 .
O1 Er1 B3 110.03(15) 1_655 1_655
O13 Er1 B3 88.12(14) 1_655 1_655
O19 Er1 B3 91.89(14) . 1_655
O9 Er1 B3 30.67(15) 2_746 1_655
O6 Er1 B3 117.39(15) . 1_655
O8 Er1 B3 30.30(15) 1_655 1_655
O5 Er1 B3 176.44(14) . 1_655
O1 Er1 B2 102.12(15) 1_655 .
O13 Er1 B2 90.84(14) 1_655 .
O19 Er1 B2 81.31(14) . .
O9 Er1 B2 116.90(14) 2_746 .
O6 Er1 B2 30.25(14) . .
O8 Er1 B2 173.94(15) 1_655 .
O5 Er1 B2 30.03(14) . .
B3 Er1 B2 147.52(16) 1_655 .
O1 Er1 K1 132.41(10) 1_655 1_655
O13 Er1 K1 49.56(9) 1_655 1_655
O19 Er1 K1 115.96(9) . 1_655
O9 Er1 K1 57.42(9) 2_746 1_655
O6 Er1 K1 49.62(8) . 1_655
O8 Er1 K1 108.25(8) 1_655 1_655
O5 Er1 K1 97.99(9) . 1_655
B3 Er1 K1 81.61(12) 1_655 1_655
B2 Er1 K1 73.25(11) . 1_655
O1 Er1 K2 157.90(10) 1_655 2_646
O13 Er1 K2 118.09(9) 1_655 2_646
O19 Er1 K2 48.15(9) . 2_646
O9 Er1 K2 51.19(8) 2_746 2_646
O6 Er1 K2 54.39(9) . 2_646
O8 Er1 K2 97.79(9) 1_655 2_646
O5 Er1 K2 101.71(9) . 2_646
B3 Er1 K2 74.83(12) 1_655 2_646
B2 Er1 K2 77.14(12) . 2_646
K1 Er1 K2 69.03(3) 1_655 2_646
O1 Er1 K6 50.92(9) 1_655 1_655
O13 Er1 K6 57.38(9) 1_655 1_655
O19 Er1 K6 135.47(9) . 1_655
O9 Er1 K6 91.12(8) 2_746 1_655
O6 Er1 K6 143.69(9) . 1_655
O8 Er1 K6 49.14(9) 1_655 1_655
O5 Er1 K6 116.63(9) . 1_655
B3 Er1 K6 66.90(12) 1_655 1_655
B2 Er1 K6 136.80(12) . 1_655
K1 Er1 K6 99.77(3) 1_655 1_655
K2 Er1 K6 141.40(2) 2_646 1_655
O18 Er2 O21 161.99(14) . .
O18 Er2 O10 95.55(13) . 3_666
O21 Er2 O10 83.98(13) . 3_666
O18 Er2 O6 95.47(13) . 4_565
O21 Er2 O6 96.64(13) . 4_565
O10 Er2 O6 138.84(12) 3_666 4_565
O18 Er2 O3 90.70(12) . 3_666
O21 Er2 O3 77.10(12) . 3_666
O10 Er2 O3 134.06(12) 3_666 3_666
O6 Er2 O3 85.24(11) 4_565 3_666
O18 Er2 O4 106.16(14) . 4_565
O21 Er2 O4 91.41(13) . 4_565
O10 Er2 O4 78.14(12) 3_666 4_565
O6 Er2 O4 60.71(11) 4_565 4_565
O3 Er2 O4 142.75(11) 3_666 4_565
O18 Er2 O12 90.53(13) . 3_666
O21 Er2 O12 73.97(12) . 3_666
O10 Er2 O12 57.59(11) 3_666 3_666
O6 Er2 O12 161.28(10) 4_565 3_666
O3 Er2 O12 76.94(11) 3_666 3_666
O4 Er2 O12 134.15(11) 4_565 3_666
O18 Er2 B2 100.54(15) . 4_565
O21 Er2 B2 96.67(15) . 4_565
O10 Er2 B2 108.26(14) 3_666 4_565
O6 Er2 B2 30.62(13) 4_565 4_565
O3 Er2 B2 115.19(13) 3_666 4_565
O4 Er2 B2 30.21(13) 4_565 4_565
O12 Er2 B2 163.17(14) 3_666 4_565
O18 Er2 B4 92.83(15) . 3_666
O21 Er2 B4 78.13(14) . 3_666
O10 Er2 B4 28.60(13) 3_666 3_666
O6 Er2 B4 166.10(14) 4_565 3_666
O3 Er2 B4 105.81(13) 3_666 3_666
O4 Er2 B4 106.22(13) 4_565 3_666
O12 Er2 B4 29.00(12) 3_666 3_666
B2 Er2 B4 136.42(15) 4_565 3_666
O18 Er2 Er5 117.11(10) . 3_666
O21 Er2 Er5 45.11(9) . 3_666
O10 Er2 Er5 92.74(9) 3_666 3_666
O6 Er2 Er5 116.67(8) 4_565 3_666
O3 Er2 Er5 45.38(8) 3_666 3_666
O4 Er2 Er5 136.48(9) 4_565 3_666
O12 Er2 Er5 45.50(7) 3_666 3_666
B2 Er2 Er5 134.83(11) 4_565 3_666
B4 Er2 Er5 68.65(10) 3_666 3_666
O18 Er2 K2 50.56(9) . 3_666
O21 Er2 K2 129.67(9) . 3_666
O10 Er2 K2 145.70(10) 3_666 3_666
O6 Er2 K2 54.71(9) 4_565 3_666
O3 Er2 K2 61.72(8) 3_666 3_666
O4 Er2 K2 103.91(9) 4_565 3_666
O12 Er2 K2 119.03(7) 3_666 3_666
B2 Er2 K2 77.76(12) 4_565 3_666
B4 Er2 K2 137.98(11) 3_666 3_666
Er5 Er2 K2 106.75(2) 3_666 3_666
O18 Er2 K3 145.04(9) . .
O21 Er2 K3 47.37(9) . .
O10 Er2 K3 57.93(10) 3_666 .
O6 Er2 K3 92.69(9) 4_565 .
O3 Er2 K3 123.87(8) 3_666 .
O4 Er2 K3 50.24(9) 4_565 .
O12 Er2 K3 92.49(7) 3_666 .
B2 Er2 K3 71.18(12) 4_565 .
B4 Er2 K3 74.24(11) 3_666 .
Er5 Er2 K3 88.741(19) 3_666 .
K2 Er2 K3 147.33(3) 3_666 .
O24 Er3 O2 88.98(12) . .
O24 Er3 O10 93.23(13) . .
O2 Er3 O10 132.43(12) . .
O24 Er3 O9 95.87(13) . .
O2 Er3 O9 82.84(12) . .
O10 Er3 O9 143.75(12) . .
O24 Er3 O15 159.37(14) . .
O2 Er3 O15 80.82(12) . .
O10 Er3 O15 80.86(12) . .
O9 Er3 O15 100.55(12) . .
O24 Er3 O7 103.49(13) . 2_656
O2 Er3 O7 141.88(12) . 2_656
O10 Er3 O7 83.38(11) . 2_656
O9 Er3 O7 60.38(11) . 2_656
O15 Er3 O7 95.49(12) . 2_656
O24 Er3 B3 99.76(16) . 2_656
O2 Er3 B3 113.21(15) . 2_656
O10 Er3 B3 113.17(14) . 2_656
O9 Er3 B3 30.63(14) . 2_656
O15 Er3 B3 100.74(15) . 2_656
O7 Er3 B3 29.82(14) 2_656 2_656
O24 Er3 O11 90.98(12) . .
O2 Er3 O11 76.43(11) . .
O10 Er3 O11 56.03(11) . .
O9 Er3 O11 158.05(10) . .
O15 Er3 O11 69.27(11) . .
O7 Er3 O11 137.79(10) 2_656 .
B3 Er3 O11 165.50(14) 2_656 .
O24 Er3 B4 91.76(15) . .
O2 Er3 B4 104.63(14) . .
O10 Er3 B4 27.84(13) . .
O9 Er3 B4 169.45(14) . .
O15 Er3 B4 73.78(14) . .
O7 Er3 B4 110.71(13) 2_656 .
B3 Er3 B4 140.46(16) 2_656 .
O11 Er3 B4 28.20(12) . .
O24 Er3 Er6 117.49(10) . .
O2 Er3 Er6 47.20(9) . .
O10 Er3 Er6 91.40(9) . .
O9 Er3 Er6 114.76(8) . .
O15 Er3 Er6 43.61(9) . .
O7 Er3 Er6 138.93(8) 2_656 .
B3 Er3 Er6 134.24(11) 2_656 .
O11 Er3 Er6 44.44(7) . .
B4 Er3 Er6 67.50(10) . .
O24 Er3 K4 142.89(9) . .
O2 Er3 K4 127.72(9) . .
O10 Er3 K4 59.44(10) . .
O9 Er3 K4 94.33(9) . .
O15 Er3 K4 48.23(9) . .
O7 Er3 K4 52.68(9) 2_656 .
B3 Er3 K4 72.89(12) 2_656 .
O11 Er3 K4 92.67(7) . .
B4 Er3 K4 75.23(11) . .
Er6 Er3 K4 89.82(2) . .
O24 Er3 K1 52.70(9) . 2_656
O2 Er3 K1 53.01(9) . 2_656
O10 Er3 K1 145.55(10) . 2_656
O9 Er3 K1 57.44(9) . 2_656
O15 Er3 K1 128.72(8) . 2_656
O7 Er3 K1 107.26(8) 2_656 2_656
B3 Er3 K1 81.50(12) 2_656 2_656
O11 Er3 K1 112.89(7) . 2_656
B4 Er3 K1 133.04(11) . 2_656
Er6 Er3 K1 99.88(2) . 2_656
K4 Er3 K1 151.70(3) . 2_656
O22 Er4 O17 162.73(13) . .
O22 Er4 O4 87.09(13) . .
O17 Er4 O4 90.49(13) . .
O22 Er4 O7 83.34(13) . .
O17 Er4 O7 79.45(13) . .
O4 Er4 O7 76.80(11) . .
O22 Er4 O11 85.01(13) . .
O17 Er4 O11 110.40(13) . .
O4 Er4 O11 123.45(11) . .
O7 Er4 O11 156.02(11) . .
O22 Er4 O12 96.13(12) . .
O17 Er4 O12 86.54(12) . .
O4 Er4 O12 176.77(12) . .
O7 Er4 O12 103.86(11) . .
O11 Er4 O12 56.71(10) . .
O22 Er4 O5 80.91(11) . .
O17 Er4 O5 111.74(11) . .
O4 Er4 O5 56.19(11) . .
O7 Er4 O5 130.82(11) . .
O11 Er4 O5 67.27(11) . .
O12 Er4 O5 123.92(10) . .
O22 Er4 O16 141.85(11) . .
O17 Er4 O16 54.91(12) . .
O4 Er4 O16 87.08(12) . .
O7 Er4 O16 131.47(11) . .
O11 Er4 O16 67.31(11) . .
O12 Er4 O16 90.17(11) . .
O5 Er4 O16 64.72(10) . .
O22 Er4 B2 80.85(14) . .
O17 Er4 B2 104.52(14) . .
O4 Er4 B2 28.02(14) . .
O7 Er4 B2 103.15(14) . .
O11 Er4 B2 95.57(13) . .
O12 Er4 B2 152.26(13) . .
O5 Er4 B2 28.35(13) . .
O16 Er4 B2 76.52(13) . .
O22 Er4 B6 167.20(13) . .
O17 Er4 B6 27.60(14) . .
O4 Er4 B6 84.82(15) . .
O7 Er4 B6 104.36(14) . .
O11 Er4 B6 91.20(14) . .
O12 Er4 B6 91.96(13) . .
O5 Er4 B6 86.34(13) . .
O16 Er4 B6 27.80(13) . .
B2 Er4 B6 87.37(15) . .
O22 Er4 B4 91.55(15) . .
O17 Er4 B4 98.60(15) . .
O4 Er4 B4 151.50(13) . .
O7 Er4 B4 131.33(13) . .
O11 Er4 B4 28.30(12) . .
O12 Er4 B4 28.45(12) . .
O5 Er4 B4 95.48(13) . .
O16 Er4 B4 76.55(13) . .
B2 Er4 B4 123.82(15) . .
B6 Er4 B4 90.84(16) . .
O22 Er4 K5 46.79(9) . .
O17 Er4 K5 150.48(9) . .
O4 Er4 K5 93.51(9) . .
O7 Er4 K5 129.90(9) . .
O11 Er4 K5 44.75(8) . .
O12 Er4 K5 88.46(8) . .
O5 Er4 K5 49.59(8) . .
O16 Er4 K5 96.07(8) . .
B2 Er4 K5 69.28(11) . .
B6 Er4 K5 123.85(11) . .
B4 Er4 K5 65.77(11) . .
O23 Er5 O20 104.75(16) . 1_455
O23 Er5 O8 89.74(13) . .
O20 Er5 O8 83.69(13) 1_455 .
O23 Er5 O21 98.56(14) . 3_666
O20 Er5 O21 119.97(13) 1_455 3_666
O8 Er5 O21 151.28(12) . 3_666
O23 Er5 O3 165.50(12) . .
O20 Er5 O3 89.74(14) 1_455 .
O8 Er5 O3 92.37(12) . .
O21 Er5 O3 73.14(12) 3_666 .
O23 Er5 O20 89.69(15) . 3_666
O20 Er5 O20 68.04(16) 1_455 3_666
O8 Er5 O20 150.56(12) . 3_666
O21 Er5 O20 57.50(12) 3_666 3_666
O3 Er5 O20 95.43(13) . 3_666
O23 Er5 O12 85.99(13) . .
O20 Er5 O12 158.11(13) 1_455 .
O8 Er5 O12 77.24(12) . .
O21 Er5 O12 76.00(11) 3_666 .
O3 Er5 O12 80.51(11) . .
O20 Er5 O12 132.05(12) 3_666 .
O23 Er5 B7 92.20(15) . 3_666
O20 Er5 B7 94.88(14) 1_455 3_666
O8 Er5 B7 177.83(13) . 3_666
O21 Er5 B7 29.12(13) 3_666 3_666
O3 Er5 B7 85.98(14) . 3_666
O20 Er5 B7 28.58(13) 3_666 3_666
O12 Er5 B7 103.85(13) . 3_666
O23 Er5 Er2 122.37(10) . 3_666
O20 Er5 Er2 129.52(12) 1_455 3_666
O8 Er5 Er2 111.49(9) . 3_666
O21 Er5 Er2 41.60(8) 3_666 3_666
O3 Er5 Er2 43.91(8) . 3_666
O20 Er5 Er2 93.48(10) 3_666 3_666
O12 Er5 Er2 51.40(8) . 3_666
B7 Er5 Er2 68.20(11) 3_666 3_666
O23 Er5 K6 117.69(10) . .
O20 Er5 K6 111.00(11) 1_455 .
O8 Er5 K6 47.78(9) . .
O21 Er5 K6 104.98(8) 3_666 .
O3 Er5 K6 55.46(8) . .
O20 Er5 K6 150.67(11) 3_666 .
O12 Er5 K6 47.56(8) . .
B7 Er5 K6 131.71(11) 3_666 .
Er2 Er5 K6 63.823(19) 3_666 .
O23 Er5 K5 44.06(11) . 3_666
O20 Er5 K5 108.72(11) 1_455 3_666
O8 Er5 K5 133.57(9) . 3_666
O21 Er5 K5 58.06(9) 3_666 3_666
O3 Er5 K5 130.87(8) . 3_666
O20 Er5 K5 54.85(10) 3_666 3_666
O12 Er5 K5 92.33(8) . 3_666
B7 Er5 K5 48.45(11) 3_666 3_666
Er2 Er5 K5 94.83(2) 3_666 3_666
K6 Er5 K5 139.83(2) . 3_666
O23 Er5 K1 44.38(10) . 4_565
O20 Er5 K1 60.61(12) 1_455 4_565
O8 Er5 K1 81.11(9) . 4_565
O21 Er5 K1 123.49(9) 3_666 4_565
O3 Er5 K1 150.07(8) . 4_565
O20 Er5 K1 78.01(10) 3_666 4_565
O12 Er5 K1 125.51(8) . 4_565
B7 Er5 K1 99.62(11) 3_666 4_565
Er2 Er5 K1 163.365(19) 3_666 4_565
K6 Er5 K1 128.48(3) . 4_565
K5 Er5 K1 68.57(3) 3_666 4_565
O14 Er6 O16 86.14(13) 3_766 .
O14 Er6 O5 90.34(12) 3_766 .
O16 Er6 O5 78.78(13) . .
O14 Er6 O1 76.71(12) 3_766 1_655
O16 Er6 O1 144.53(13) . 1_655
O5 Er6 O1 70.64(12) . 1_655
O14 Er6 O15 121.81(12) 3_766 .
O16 Er6 O15 91.27(13) . .
O5 Er6 O15 145.84(11) . .
O1 Er6 O15 124.17(12) 1_655 .
O14 Er6 O14 69.72(14) 3_766 1_556
O16 Er6 O14 110.88(13) . 1_556
O5 Er6 O14 156.52(11) . 1_556
O1 Er6 O14 92.10(12) 1_655 1_556
O15 Er6 O14 57.28(11) . 1_556
O14 Er6 O11 157.80(12) 3_766 .
O16 Er6 O11 76.54(13) . .
O5 Er6 O11 72.92(11) . .
O1 Er6 O11 109.90(12) 1_655 .
O15 Er6 O11 72.99(11) . .
O14 Er6 O11 129.41(11) 1_556 .
O14 Er6 O2 121.48(11) 3_766 .
O16 Er6 O2 152.25(12) . .
O5 Er6 O2 101.87(12) . .
O1 Er6 O2 55.49(11) 1_655 .
O15 Er6 O2 72.51(11) . .
O14 Er6 O2 79.62(12) 1_556 .
O11 Er6 O2 77.21(11) . .
O14 Er6 B5 93.29(14) 3_766 .
O16 Er6 B5 96.93(15) . .
O5 Er6 B5 174.20(13) . .
O1 Er6 B5 114.62(14) 1_655 .
O15 Er6 B5 29.42(13) . .
O14 Er6 B5 28.99(13) 1_556 .
O11 Er6 B5 102.38(13) . .
O2 Er6 B5 80.06(14) . .
O14 Er6 B1 96.89(13) 3_766 .
O16 Er6 B1 167.67(15) . .
O5 Er6 B1 89.22(13) . .
O1 Er6 B1 27.81(13) 1_655 .
O15 Er6 B1 97.20(13) . .
O14 Er6 B1 81.32(13) 1_556 .
O11 Er6 B1 97.34(13) . .
O2 Er6 B1 28.27(12) . .
B5 Er6 B1 94.83(15) . .
O14 Er6 Er3 150.08(9) 3_766 .
O16 Er6 Er3 113.82(10) . .
O5 Er6 Er3 114.50(8) . .
O1 Er6 Er3 95.32(9) 1_655 .
O15 Er6 Er3 40.77(8) . .
O14 Er6 Er3 82.00(8) 1_556 .
O11 Er6 Er3 52.00(8) . .
O2 Er6 Er3 40.27(7) . .
B5 Er6 Er3 63.49(11) . .
B1 Er6 Er3 68.54(10) . .
O14 Er6 K5 131.83(9) 3_766 .
O16 Er6 K5 108.64(11) . .
O5 Er6 K5 51.01(9) . .
O1 Er6 K5 64.82(9) 1_655 .
O15 Er6 K5 103.92(8) . .
O14 Er6 K5 136.05(8) 1_556 .
O11 Er6 K5 45.68(8) . .
O2 Er6 K5 56.44(8) . .
B5 Er6 K5 128.03(11) . .
B1 Er6 K5 60.63(10) . .
Er3 Er6 K5 64.87(2) . .
O13 K1 O6 70.44(10) . 1_455
O13 K1 O23 120.39(11) . 4_566
O6 K1 O23 169.14(12) 1_455 4_566
O13 K1 O3 138.76(10) . 2_546
O6 K1 O3 68.72(10) 1_455 2_546
O23 K1 O3 100.58(11) 4_566 2_546
O13 K1 O24 91.59(11) . 2_646
O6 K1 O24 134.71(11) 1_455 2_646
O23 K1 O24 50.18(10) 4_566 2_646
O3 K1 O24 113.28(10) 2_546 2_646
O13 K1 O2 125.62(11) . 2_646
O6 K1 O2 91.27(11) 1_455 2_646
O23 K1 O2 82.78(11) 4_566 2_646
O3 K1 O2 50.71(9) 2_546 2_646
O24 K1 O2 65.42(10) 2_646 2_646
O13 K1 O9 65.11(10) . 2_646
O6 K1 O9 66.86(9) 1_455 2_646
O23 K1 O9 117.08(10) 4_566 2_646
O3 K1 O9 93.40(10) 2_546 2_646
O24 K1 O9 67.86(9) 2_646 2_646
O2 K1 O9 60.64(10) 2_646 2_646
O13 K1 B8 100.39(13) . 4_566
O6 K1 B8 160.83(13) 1_455 4_566
O23 K1 B8 26.29(13) 4_566 4_566
O3 K1 B8 116.63(13) 2_546 4_566
O24 K1 B8 26.41(12) 2_646 4_566
O2 K1 B8 80.41(12) 2_646 4_566
O9 K1 B8 94.08(12) 2_646 4_566
O13 K1 B1 143.16(13) . 2_646
O6 K1 B1 84.39(12) 1_455 2_646
O23 K1 B1 86.33(13) 4_566 2_646
O3 K1 B1 26.04(11) 2_546 2_646
O24 K1 B1 87.42(12) 2_646 2_646
O2 K1 B1 25.93(11) 2_646 2_646
O9 K1 B1 80.61(12) 2_646 2_646
B8 K1 B1 94.87(14) 4_566 2_646
O13 K1 B7 109.93(13) . 4_466
O6 K1 B7 84.55(12) 1_455 4_466
O23 K1 B7 90.39(12) 4_566 4_466
O3 K1 B7 71.71(12) 2_546 4_466
O24 K1 B7 140.47(12) 2_646 4_466
O2 K1 B7 118.96(13) 2_646 4_466
O9 K1 B7 151.16(11) 2_646 4_466
B8 K1 B7 114.60(14) 4_566 4_466
B1 K1 B7 93.37(14) 2_646 4_466
O13 K1 O20 128.07(10) . 4_466
O6 K1 O20 105.11(10) 1_455 4_466
O23 K1 O20 68.15(10) 4_566 4_466
O3 K1 O20 69.44(10) 2_546 4_466
O24 K1 O20 118.09(10) 2_646 4_466
O2 K1 O20 105.86(10) 2_646 4_466
O9 K1 O20 162.85(10) 2_646 4_466
B8 K1 O20 93.81(12) 4_566 4_466
B1 K1 O20 83.56(12) 2_646 4_466
B7 K1 O20 23.84(11) 4_466 4_466
O13 K1 Er1 39.31(7) . 1_455
O6 K1 Er1 40.56(7) 1_455 1_455
O23 K1 Er1 148.68(8) 4_566 1_455
O3 K1 Er1 101.67(8) 2_546 1_455
O24 K1 Er1 100.36(8) 2_646 1_455
O2 K1 Er1 94.59(8) 2_646 1_455
O9 K1 Er1 39.93(6) 2_646 1_455
B8 K1 Er1 122.43(11) 4_566 1_455
B1 K1 Er1 104.79(10) 2_646 1_455
B7 K1 Er1 117.45(10) 4_466 1_455
O20 K1 Er1 141.13(7) 4_466 1_455
O14 K2 O19 136.83(12) 1_456 2_656
O14 K2 O18 111.11(11) 1_456 3_666
O19 K2 O18 96.47(11) 2_656 3_666
O14 K2 O9 103.55(10) 1_456 1_455
O19 K2 O9 71.01(10) 2_656 1_455
O18 K2 O9 138.84(11) 3_666 1_455
O14 K2 O6 155.01(11) 1_456 2_656
O19 K2 O6 64.50(10) 2_656 2_656
O18 K2 O6 71.41(10) 3_666 2_656
O9 K2 O6 67.82(9) 1_455 2_656
O14 K2 O2 69.28(10) 1_456 1_455
O19 K2 O2 132.18(11) 2_656 1_455
O18 K2 O2 109.53(11) 3_666 1_455
O9 K2 O2 62.89(10) 1_455 1_455
O6 K2 O2 86.27(10) 2_656 1_455
O14 K2 O16 65.33(10) 1_456 3_667
O19 K2 O16 119.86(11) 2_656 3_667
O18 K2 O16 48.98(10) 3_666 3_667
O9 K2 O16 168.03(11) 1_455 3_667
O6 K2 O16 120.23(10) 2_656 3_667
O2 K2 O16 107.34(11) 1_455 3_667
O14 K2 B5 26.68(12) 1_456 1_455
O19 K2 B5 115.05(14) 2_656 1_455
O18 K2 B5 137.02(13) 3_666 1_455
O9 K2 B5 81.36(12) 1_455 1_455
O6 K2 B5 147.73(12) 2_656 1_455
O2 K2 B5 70.79(13) 1_455 1_455
O16 K2 B5 88.91(12) 3_667 1_455
O14 K2 B6 91.03(13) 1_456 3_667
O19 K2 B6 101.82(14) 2_656 3_667
O18 K2 B6 26.33(12) 3_666 3_667
O9 K2 B6 164.55(13) 1_455 3_667
O6 K2 B6 96.79(12) 2_656 3_667
O2 K2 B6 119.37(13) 1_455 3_667
O16 K2 B6 25.71(12) 3_667 3_667
B5 K2 B6 114.03(15) 1_455 3_667
O14 K2 B1 73.94(13) 1_456 1_455
O19 K2 B1 143.94(13) 2_656 1_455
O18 K2 B1 83.83(13) 3_666 1_455
O9 K2 B1 85.11(12) 1_455 1_455
O6 K2 B1 81.81(13) 2_656 1_455
O2 K2 B1 26.08(11) 1_455 1_455
O16 K2 B1 87.35(13) 3_667 1_455
B5 K2 B1 86.40(15) 1_455 1_455
B6 K2 B1 94.22(14) 3_667 1_455
O14 K2 O3 96.33(10) 1_456 .
O19 K2 O3 125.95(10) 2_656 .
O18 K2 O3 64.42(10) 3_666 .
O9 K2 O3 90.85(10) 1_455 .
O6 K2 O3 61.51(9) 2_656 .
O2 K2 O3 46.67(8) 1_455 .
O16 K2 O3 86.23(10) 3_667 .
B5 K2 O3 111.52(13) 1_455 .
B6 K2 O3 82.37(12) 3_667 .
B1 K2 O3 25.19(11) 1_455 .
O14 K2 Er2 128.22(8) 1_456 3_666
O19 K2 Er2 93.87(8) 2_656 3_666
O18 K2 Er2 37.39(7) 3_666 3_666
O9 K2 Er2 102.79(8) 1_455 3_666
O6 K2 Er2 40.24(7) 2_656 3_666
O2 K2 Er2 84.73(7) 1_455 3_666
O16 K2 Er2 82.28(7) 3_667 3_666
B5 K2 Er2 150.19(11) 1_455 3_666
B6 K2 Er2 63.37(10) 3_667 3_666
B1 K2 Er2 64.88(10) 1_455 3_666
O3 K2 Er2 39.77(6) . 3_666
O21 K3 O24 112.37(12) . 3_666
O21 K3 O19 52.20(10) . .
O24 K3 O19 135.77(12) 3_666 .
O21 K3 O4 73.81(11) . 4_565
O24 K3 O4 113.14(11) 3_666 4_565
O19 K3 O4 101.86(10) . 4_565
O21 K3 O22 105.83(11) . .
O24 K3 O22 50.48(10) 3_666 .
O19 K3 O22 90.66(11) . .
O4 K3 O22 162.78(11) 4_565 .
O21 K3 O17 141.91(12) . 4_565
O24 K3 O17 91.38(11) 3_666 4_565
O19 K3 O17 126.92(11) . 4_565
O4 K3 O17 69.46(11) 4_565 4_565
O22 K3 O17 112.23(11) . 4_565
O21 K3 B6 130.67(13) . 4_565
O24 K3 B6 114.22(13) 3_666 4_565
O19 K3 B6 100.53(13) . 4_565
O4 K3 B6 73.90(13) 4_565 4_565
O22 K3 B6 115.73(13) . 4_565
O17 K3 B6 26.48(12) 4_565 4_565
O21 K3 B7 26.84(12) . .
O24 K3 B7 124.87(14) 3_666 .
O19 K3 B7 25.78(12) . .
O4 K3 B7 90.83(12) 4_565 .
O22 K3 B7 95.67(13) . .
O17 K3 B7 143.62(13) 4_565 .
B6 K3 B7 120.08(15) 4_565 .
O21 K3 O10 62.08(9) . 3_666
O24 K3 O10 67.13(10) 3_666 3_666
O19 K3 O10 114.24(10) . 3_666
O4 K3 O10 58.75(10) 4_565 3_666
O22 K3 O10 105.38(10) . 3_666
O17 K3 O10 105.04(10) 4_565 3_666
B6 K3 O10 125.07(13) 4_565 3_666
B7 K3 O10 88.57(12) . 3_666
O21 K3 O18 132.60(10) . 4_566
O24 K3 O18 113.70(11) 3_666 4_566
O19 K3 O18 86.22(10) . 4_566
O4 K3 O18 97.66(10) 4_565 4_566
O22 K3 O18 94.90(11) . 4_566
O17 K3 O18 46.41(10) 4_565 4_566
B6 K3 O18 25.73(12) 4_565 4_566
B7 K3 O18 110.88(12) . 4_566
O10 K3 O18 150.48(10) 3_666 4_566
O21 K3 K4 164.41(9) . 2_646
O24 K3 K4 59.07(8) 3_666 2_646
O19 K3 K4 123.06(9) . 2_646
O4 K3 K4 120.97(8) 4_565 2_646
O22 K3 K4 58.58(8) . 2_646
O17 K3 K4 53.68(8) 4_565 2_646
B6 K3 K4 62.77(10) 4_565 2_646
B7 K3 K4 144.91(11) . 2_646
O10 K3 K4 119.41(7) 3_666 2_646
O18 K3 K4 54.71(7) 4_566 2_646
O21 K3 B8 109.76(13) . .
O24 K3 B8 25.21(12) 3_666 .
O19 K3 B8 113.17(13) . .
O4 K3 B8 137.88(12) 4_565 .
O22 K3 B8 25.34(12) . .
O17 K3 B8 104.12(13) 4_565 .
B6 K3 B8 119.25(15) 4_565 .
B7 K3 B8 110.64(15) . .
O10 K3 B8 85.12(12) 3_666 .
O18 K3 B8 106.97(12) 4_566 .
K4 K3 B8 56.52(10) 2_646 .
O15 K4 O17 105.09(12) . 3_667
O15 K4 O7 78.63(11) . 2_656
O17 K4 O7 166.77(11) 3_667 2_656
O15 K4 O13 51.29(10) . 3_667
O17 K4 O13 93.41(11) 3_667 3_667
O7 K4 O13 98.62(10) 2_656 3_667
O15 K4 O18 106.80(11) . 3_666
O17 K4 O18 49.81(10) 3_667 3_666
O7 K4 O18 117.01(10) 2_656 3_666
O13 K4 O18 134.43(11) 3_667 3_666
O15 K4 O24 135.47(10) . 4_576
O17 K4 O24 89.63(11) 3_667 4_576
O7 K4 O24 96.49(11) 2_656 4_576
O13 K4 O24 86.72(10) 3_667 4_576
O18 K4 O24 114.40(11) 3_666 4_576
O15 K4 O22 141.96(11) . 2_656
O17 K4 O22 112.95(11) 3_667 2_656
O7 K4 O22 64.31(10) 2_656 2_656
O13 K4 O22 124.04(11) 3_667 2_656
O18 K4 O22 97.75(10) 3_666 2_656
O24 K4 O22 47.57(10) 4_576 2_656
O15 K4 B8 132.85(13) . 2_656
O17 K4 B8 112.76(13) 3_667 2_656
O7 K4 B8 71.00(13) 2_656 2_656
O13 K4 B8 98.35(13) 3_667 2_656
O18 K4 B8 118.83(13) 3_666 2_656
O24 K4 B8 26.76(12) 4_576 2_656
O22 K4 B8 26.52(12) 2_656 2_656
O15 K4 O10 61.21(9) . .
O17 K4 O10 106.93(11) 3_667 .
O7 K4 O10 63.31(10) 2_656 .
O13 K4 O10 112.43(10) 3_667 .
O18 K4 O10 65.98(10) 3_666 .
O24 K4 O10 153.21(10) 4_576 .
O22 K4 O10 105.78(10) 2_656 .
B8 K4 O10 127.45(13) 2_656 .
O15 K4 B5 25.89(12) . .
O17 K4 B5 100.54(13) 3_667 .
O7 K4 B5 88.24(12) 2_656 .
O13 K4 B5 25.41(12) 3_667 .
O18 K4 B5 123.72(13) 3_666 .
O24 K4 B5 110.98(13) 4_576 .
O22 K4 B5 137.91(13) 2_656 .
B8 K4 B5 116.80(15) 2_656 .
O10 K4 B5 87.04(12) . .
O15 K4 K3 162.68(9) . 2_656
O17 K4 K3 57.66(8) 3_667 2_656
O7 K4 K3 117.76(8) 2_656 2_656
O13 K4 K3 125.82(8) 3_667 2_656
O18 K4 K3 61.93(8) 3_666 2_656
O24 K4 K3 52.55(7) 4_576 2_656
O22 K4 K3 55.30(7) 2_656 2_656
B8 K4 K3 62.31(10) 2_656 2_656
O10 K4 K3 119.24(7) . 2_656
B5 K4 K3 148.68(11) . 2_656
O15 K4 B6 106.93(13) . 3_667
O17 K4 B6 24.69(12) 3_667 3_667
O7 K4 B6 142.15(12) 2_656 3_667
O13 K4 B6 114.19(12) 3_667 3_667
O18 K4 B6 25.14(12) 3_666 3_667
O24 K4 B6 103.44(13) 4_576 3_667
O22 K4 B6 107.54(12) 2_656 3_667
B8 K4 B6 119.28(15) 2_656 3_667
O10 K4 B6 86.14(12) . 3_667
B5 K4 B6 113.29(14) . 3_667
K3 K4 B6 57.01(11) 2_656 3_667
O11 K5 O23 119.34(12) . 3_666
O11 K5 O22 73.50(11) . .
O23 K5 O22 132.34(12) 3_666 .
O11 K5 O5 63.58(11) . .
O23 K5 O5 156.20(11) 3_666 .
O22 K5 O5 71.40(10) . .
O11 K5 B7 153.10(14) . .
O23 K5 B7 82.12(14) 3_666 .
O22 K5 B7 105.02(14) . .
O5 K5 B7 90.18(13) . .
O11 K5 B8 95.30(13) . 3_666
O23 K5 B8 26.92(12) 3_666 3_666
O22 K5 B8 117.30(13) . 3_666
O5 K5 B8 155.03(14) . 3_666
B7 K5 B8 108.45(15) . 3_666
O11 K5 O19 129.25(11) . .
O23 K5 O19 108.07(11) 3_666 .
O22 K5 O19 88.20(11) . .
O5 K5 O19 65.75(10) . .
B7 K5 O19 26.00(13) . .
B8 K5 O19 134.42(13) 3_666 .
O11 K5 O2 66.04(10) . .
O23 K5 O2 79.85(11) 3_666 .
O22 K5 O2 137.97(11) . .
O5 K5 O2 80.69(10) . .
B7 K5 O2 105.86(13) . .
B8 K5 O2 78.32(13) 3_666 .
O19 K5 O2 108.49(9) . .
O11 K5 O20 143.95(11) . .
O23 K5 O20 67.18(11) 3_666 .
O22 K5 O20 131.12(12) . .
O5 K5 O20 96.58(10) . .
B7 K5 O20 26.20(13) . .
B8 K5 O20 93.70(13) 3_666 .
O19 K5 O20 45.73(10) . .
O2 K5 O20 81.84(10) . .
O11 K5 O21 168.76(11) . .
O23 K5 O21 70.41(10) 3_666 .
O22 K5 O21 95.84(11) . .
O5 K5 O21 110.11(10) . .
B7 K5 O21 25.55(12) . .
B8 K5 O21 92.80(12) 3_666 .
O19 K5 O21 44.90(9) . .
O2 K5 O21 123.48(9) . .
O20 K5 O21 42.69(9) . .
O11 K5 O24 73.37(10) . .
O23 K5 O24 45.98(10) 3_666 .
O22 K5 O24 120.02(11) . .
O5 K5 O24 129.93(10) . .
B7 K5 O24 125.95(14) . .
B8 K5 O24 25.10(12) 3_666 .
O19 K5 O24 149.92(10) . .
O2 K5 O24 58.51(9) . .
O20 K5 O24 104.19(10) . .
O21 K5 O24 116.08(9) . .
O11 K5 B1 84.13(12) . .
O23 K5 B1 83.06(13) 3_666 .
O22 K5 B1 144.11(13) . .
O5 K5 B1 73.61(12) . .
B7 K5 B1 82.64(14) . .
B8 K5 B1 91.97(14) 3_666 .
O19 K5 B1 84.63(11) . .
O2 K5 B1 24.21(11) . .
O20 K5 B1 60.70(12) . .
O21 K5 B1 103.39(11) . .
O24 K5 B1 77.90(11) . .
O17 K6 O12 74.60(11) . .
O17 K6 O8 77.04(10) . .
O12 K6 O8 63.64(10) . .
O17 K6 O16 125.58(11) . 3_667
O12 K6 O16 119.18(11) . 3_667
O8 K6 O16 157.37(11) . 3_667
O17 K6 O1 135.80(11) . .
O12 K6 O1 102.43(10) . .
O8 K6 O1 63.36(10) . .
O16 K6 O1 94.99(11) 3_667 .
O17 K6 B5 103.94(14) . 3_667
O12 K6 B5 157.06(13) . 3_667
O8 K6 B5 93.54(13) . 3_667
O16 K6 B5 80.79(13) 3_667 3_667
O1 K6 B5 62.15(12) . 3_667
O17 K6 O18 120.62(11) . 3_666
O12 K6 O18 72.02(10) . 3_666
O8 K6 O18 125.24(10) . 3_666
O16 K6 O18 47.74(10) 3_667 3_666
O1 K6 O18 98.81(10) . 3_666
B5 K6 O18 124.75(13) 3_667 3_666
O17 K6 B6 115.60(13) . 3_667
O12 K6 B6 93.71(13) . 3_667
O8 K6 B6 151.26(13) . 3_667
O16 K6 B6 26.31(12) 3_667 3_667
O1 K6 B6 108.59(12) . 3_667
B5 K6 B6 107.04(15) 3_667 3_667
O18 K6 B6 26.04(12) 3_666 3_667
O17 K6 O3 134.72(11) . .
O12 K6 O3 63.61(9) . .
O8 K6 O3 69.61(10) . .
O16 K6 O3 91.14(10) 3_667 .
O1 K6 O3 47.18(9) . .
B5 K6 O3 107.76(12) 3_667 .
O18 K6 O3 62.64(9) 3_666 .
B6 K6 O3 84.85(12) 3_667 .
O17 K6 O13 89.39(11) . .
O12 K6 O13 133.03(10) . .
O8 K6 O13 69.85(10) . .
O16 K6 O13 106.18(10) 3_667 .
O1 K6 O13 59.95(10) . .
B5 K6 O13 25.40(12) 3_667 .
O18 K6 O13 147.57(10) 3_666 .
B6 K6 O13 132.43(13) 3_667 .
O3 K6 O13 106.19(9) . .
O17 K6 O15 93.56(11) . 3_667
O12 K6 O15 168.15(10) . 3_667
O8 K6 O15 114.73(10) . 3_667
O16 K6 O15 67.28(10) 3_667 3_667
O1 K6 O15 86.27(9) . 3_667
B5 K6 O15 25.95(12) 3_667 3_667
O18 K6 O15 115.01(10) 3_666 3_667
B6 K6 O15 91.05(13) 3_667 3_667
O3 K6 O15 127.73(9) . 3_667
O13 K6 O15 45.29(9) . 3_667
O17 K6 B1 147.60(13) . 1_455
O12 K6 B1 86.78(12) . 1_455
O8 K6 B1 70.93(12) . 1_455
O16 K6 B1 86.59(12) 3_667 1_455
O1 K6 B1 24.32(11) . 1_455
B5 K6 B1 83.09(14) 3_667 1_455
O18 K6 B1 76.29(11) 3_666 1_455
B6 K6 B1 91.44(14) 3_667 1_455
O3 K6 B1 24.67(11) . 1_455
O13 K6 B1 84.22(11) . 1_455
O15 K6 B1 103.96(11) 3_667 1_455
B1 O1 Er1 141.6(3) 1_455 1_455
B1 O1 Er6 97.5(3) 1_455 1_455
Er1 O1 Er6 107.81(14) 1_455 1_455
B1 O1 K6 96.3(3) 1_455 .
Er1 O1 K6 92.29(11) 1_455 .
Er6 O1 K6 125.14(15) 1_455 .
B1 O1 K5 76.9(3) 1_455 1_455
Er1 O1 K5 81.95(11) 1_455 1_455
Er6 O1 K5 75.50(9) 1_455 1_455
K6 O1 K5 159.23(13) . 1_455
B1 O2 Er3 176.8(3) . .
B1 O2 Er6 90.6(3) . .
Er3 O2 Er6 92.52(11) . .
B1 O2 K1 88.5(3) . 2_656
Er3 O2 K1 88.29(11) . 2_656
Er6 O2 K1 171.98(15) . 2_656
B1 O2 K2 84.7(3) . 1_655
Er3 O2 K2 95.61(12) . 1_655
Er6 O2 K2 98.95(11) . 1_655
K1 O2 K2 88.90(10) 2_656 1_655
B1 O2 K5 89.6(3) . .
Er3 O2 K5 90.15(10) . .
Er6 O2 K5 79.86(10) . .
K1 O2 K5 92.17(10) 2_656 .
K2 O2 K5 174.17(13) 1_655 .
B1 O3 Er2 151.8(3) 1_455 3_666
B1 O3 Er5 115.7(3) 1_455 .
Er2 O3 Er5 90.72(11) 3_666 .
B1 O3 K1 89.6(3) 1_455 2_556
Er2 O3 K1 93.22(12) 3_666 2_556
Er5 O3 K1 104.40(12) . 2_556
B1 O3 K6 86.0(3) 1_455 .
Er2 O3 K6 86.80(9) 3_666 .
Er5 O3 K6 85.07(10) . .
K1 O3 K6 170.53(13) 2_556 .
B1 O3 K2 73.9(3) 1_455 .
Er2 O3 K2 78.50(10) 3_666 .
Er5 O3 K2 166.73(13) . .
K1 O3 K2 84.12(9) 2_556 .
K6 O3 K2 86.60(9) . .
B2 O4 Er4 99.6(3) . .
B2 O4 Er2 89.7(3) . 4_566
Er4 O4 Er2 158.71(17) . 4_566
B2 O4 K3 126.5(3) . 4_566
Er4 O4 K3 100.17(12) . 4_566
Er2 O4 K3 89.36(12) 4_566 4_566
B2 O5 Er6 145.3(3) . .
B2 O5 Er1 87.8(3) . .
Er6 O5 Er1 101.73(12) . .
B2 O5 Er4 82.3(3) . .
Er6 O5 Er4 93.51(11) . .
Er1 O5 Er4 163.97(16) . .
B2 O5 K5 125.1(3) . .
Er6 O5 K5 88.22(11) . .
Er1 O5 K5 91.88(11) . .
Er4 O5 K5 83.61(9) . .
B2 O6 Er2 90.7(3) . 4_566
B2 O6 Er1 91.5(3) . .
Er2 O6 Er1 168.55(17) 4_566 .
B2 O6 K1 135.0(3) . 1_655
Er2 O6 K1 96.52(12) 4_566 1_655
Er1 O6 K1 89.81(10) . 1_655
B2 O6 K2 133.2(3) . 2_646
Er2 O6 K2 85.05(11) 4_566 2_646
Er1 O6 K2 85.23(11) . 2_646
K1 O6 K2 91.76(10) 1_655 2_646
B3 O7 Er4 113.6(3) . .
B3 O7 Er3 88.2(3) . 2_646
Er4 O7 Er3 146.36(15) . 2_646
B3 O7 K4 125.5(3) . 2_646
Er4 O7 K4 100.94(11) . 2_646
Er3 O7 K4 84.60(11) 2_646 2_646
B3 O8 Er5 137.5(3) . .
B3 O8 Er1 90.8(3) . 1_455
Er5 O8 Er1 117.25(13) . 1_455
B3 O8 K6 116.8(3) . .
Er5 O8 K6 95.00(12) . .
Er1 O8 K6 91.34(11) 1_455 .
B3 O9 Er3 93.4(3) 2_656 .
B3 O9 Er1 91.5(3) 2_656 2_756
Er3 O9 Er1 164.15(18) . 2_756
B3 O9 K2 134.3(3) 2_656 1_655
Er3 O9 K2 98.82(12) . 1_655
Er1 O9 K2 88.51(10) 2_756 1_655
B3 O9 K1 137.3(3) 2_656 2_656
Er3 O9 K1 83.57(11) . 2_656
Er1 O9 K1 82.65(10) 2_756 2_656
K2 O9 K1 88.04(9) 1_655 2_656
B4 O10 Er2 100.3(3) . 3_666
B4 O10 Er3 102.0(3) . .
Er2 O10 Er3 157.66(17) 3_666 .
B4 O10 K3 119.2(3) . 3_666
Er2 O10 K3 84.15(10) 3_666 3_666
Er3 O10 K3 85.44(11) . 3_666
B4 O10 K4 119.9(3) . .
Er2 O10 K4 87.06(12) 3_666 .
Er3 O10 K4 81.42(10) . .
K3 O10 K4 120.85(11) 3_666 .
B4 O11 Er6 135.6(3) . .
B4 O11 Er4 94.3(3) . .
Er6 O11 Er4 98.29(12) . .
B4 O11 K5 129.5(3) . .
Er6 O11 K5 92.02(10) . .
Er4 O11 K5 93.63(12) . .
B4 O11 Er3 81.3(3) . .
Er6 O11 Er3 83.56(9) . .
Er4 O11 Er3 175.14(14) . .
K5 O11 Er3 90.78(11) . .
B4 O12 Er5 134.0(3) . .
B4 O12 Er4 88.5(3) . .
Er5 O12 Er4 107.27(13) . .
B4 O12 Er2 83.0(3) . 3_666
Er5 O12 Er2 83.10(10) . 3_666
Er4 O12 Er2 169.53(14) . 3_666
B4 O12 K6 130.7(3) . .
Er5 O12 K6 92.39(10) . .
Er4 O12 K6 92.64(11) . .
Er2 O12 K6 88.30(10) 3_666 .
B5 O13 Er1 124.6(3) 3_667 1_455
B5 O13 K1 133.4(3) 3_667 .
Er1 O13 K1 91.14(12) 1_455 .
B5 O13 K4 88.3(3) 3_667 3_667
Er1 O13 K4 134.26(15) 1_455 3_667
K1 O13 K4 84.51(10) . 3_667
B5 O13 K6 75.0(3) 3_667 .
Er1 O13 K6 84.76(11) 1_455 .
K1 O13 K6 143.96(13) . .
K4 O13 K6 73.42(8) 3_667 .
B5 O14 Er6 136.4(3) 1_554 3_766
B5 O14 Er6 93.1(3) 1_554 1_554
Er6 O14 Er6 110.29(14) 3_766 1_554
B5 O14 K2 94.0(3) 1_554 1_654
Er6 O14 K2 109.61(12) 3_766 1_654
Er6 O14 K2 111.42(13) 1_554 1_654
B5 O15 Er3 131.0(3) . .
B5 O15 Er6 92.8(3) . .
Er3 O15 Er6 95.63(12) . .
B5 O15 K4 98.2(3) . .
Er3 O15 K4 91.87(11) . .
Er6 O15 K4 157.42(15) . .
B5 O15 K6 73.5(3) . 3_667
Er3 O15 K6 154.64(13) . 3_667
Er6 O15 K6 88.20(11) . 3_667
K4 O15 K6 76.27(9) . 3_667
B6 O16 Er6 174.0(4) . .
B6 O16 Er4 80.8(3) . .
Er6 O16 Er4 94.44(13) . .
B6 O16 K6 86.5(3) . 3_667
Er6 O16 K6 99.44(14) . 3_667
Er4 O16 K6 136.67(14) . 3_667
B6 O16 K2 82.0(3) . 3_667
Er6 O16 K2 97.90(12) . 3_667
Er4 O16 K2 122.98(14) . 3_667
K6 O16 K2 95.54(12) 3_667 3_667
B6 O17 Er4 103.2(3) . .
B6 O17 K6 112.5(3) . .
Er4 O17 K6 102.29(13) . .
B6 O17 K4 98.7(3) . 3_667
Er4 O17 K4 153.53(17) . 3_667
K6 O17 K4 82.43(10) . 3_667
B6 O17 K3 84.4(3) . 4_566
Er4 O17 K3 98.78(13) . 4_566
K6 O17 K3 148.70(15) . 4_566
K4 O17 K3 68.66(9) 3_667 4_566
B6 O18 Er2 167.9(4) 1_554 .
B6 O18 K2 91.5(3) 1_554 3_666
Er2 O18 K2 92.05(12) . 3_666
B6 O18 K4 91.9(3) 1_554 3_666
Er2 O18 K4 93.36(12) . 3_666
K2 O18 K4 137.04(15) 3_666 3_666
B6 O18 K6 77.5(3) 1_554 3_666
Er2 O18 K6 90.64(12) . 3_666
K2 O18 K6 95.88(11) 3_666 3_666
K4 O18 K6 126.61(13) 3_666 3_666
B6 O18 K3 74.5(3) 1_554 4_565
Er2 O18 K3 117.56(15) . 4_565
K2 O18 K3 76.47(10) 3_666 4_565
K4 O18 K3 63.36(8) 3_666 4_565
K6 O18 K3 150.69(13) 3_666 4_565
B7 O19 Er1 118.7(3) . .
B7 O19 K2 134.2(3) . 2_646
Er1 O19 K2 92.06(12) . 2_646
B7 O19 K3 89.8(3) . .
Er1 O19 K3 140.91(15) . .
K2 O19 K3 84.29(11) 2_646 .
B7 O19 K5 68.6(3) . .
Er1 O19 K5 88.92(12) . .
K2 O19 K5 150.51(14) 2_646 .
K3 O19 K5 76.63(9) . .
B7 O20 Er5 146.6(3) . 1_655
B7 O20 Er5 94.1(3) . 3_666
Er5 O20 Er5 111.96(16) 1_655 3_666
B7 O20 K5 66.7(3) . .
Er5 O20 K5 133.02(18) 1_655 .
Er5 O20 K5 85.67(11) 3_666 .
B7 O20 K1 74.6(3) . 4_665
Er5 O20 K1 84.35(13) 1_655 4_665
Er5 O20 K1 90.52(13) 3_666 4_665
K5 O20 K1 140.72(13) . 4_665
B7 O21 Er2 149.7(3) . .
B7 O21 Er5 94.5(3) . 3_666
Er2 O21 Er5 93.28(12) . 3_666
B7 O21 K3 93.0(3) . .
Er2 O21 K3 94.72(12) . .
Er5 O21 K3 149.94(16) 3_666 .
B7 O21 K5 61.8(3) . .
Er2 O21 K5 148.32(14) . .
Er5 O21 K5 83.12(10) 3_666 .
K3 O21 K5 74.96(9) . .
B8 O22 Er4 123.5(3) . .
B8 O22 K5 115.5(3) . .
Er4 O22 K5 96.07(13) . .
B8 O22 K3 91.9(3) . .
Er4 O22 K3 140.66(16) . .
K5 O22 K3 81.24(10) . .
B8 O22 K4 79.2(3) . 2_646
Er4 O22 K4 101.29(13) . 2_646
K5 O22 K4 145.05(14) . 2_646
K3 O22 K4 66.12(9) . 2_646
B8 O23 Er5 157.8(3) . .
B8 O23 K5 90.7(3) . 3_666
Er5 O23 K5 102.17(15) . 3_666
B8 O23 K1 91.6(3) . 4_565
Er5 O23 K1 102.38(13) . 4_565
K5 O23 K1 104.23(13) 3_666 4_565
B8 O24 Er3 155.6(3) 3_666 .
B8 O24 K3 98.0(3) 3_666 3_666
Er3 O24 K3 97.33(13) . 3_666
B8 O24 K1 86.7(3) 3_666 2_656
Er3 O24 K1 90.15(11) . 2_656
K3 O24 K1 148.31(15) 3_666 2_656
B8 O24 K4 80.4(3) 3_666 4_575
Er3 O24 K4 123.10(15) . 4_575
K3 O24 K4 68.37(9) 3_666 4_575
K1 O24 K4 81.72(10) 2_656 4_575
B8 O24 K5 68.7(3) 3_666 .
Er3 O24 K5 87.05(11) . .
K3 O24 K5 122.11(13) 3_666 .
K1 O24 K5 88.88(9) 2_656 .
K4 O24 K5 148.16(13) 4_575 .
O1 B1 O2 114.1(4) 1_655 .
O1 B1 O3 121.0(4) 1_655 1_655
O2 B1 O3 124.7(4) . 1_655
O1 B1 Er6 54.7(2) 1_655 .
O2 B1 Er6 61.2(2) . .
O3 B1 Er6 162.9(3) 1_655 .
O1 B1 K2 118.6(3) 1_655 1_655
O2 B1 K2 69.2(3) . 1_655
O3 B1 K2 80.9(3) 1_655 1_655
Er6 B1 K2 87.49(15) . 1_655
O1 B1 K1 159.9(3) 1_655 2_656
O2 B1 K1 65.5(3) . 2_656
O3 B1 K1 64.4(2) 1_655 2_656
Er6 B1 K1 126.15(17) . 2_656
K2 B1 K1 80.73(13) 1_655 2_656
O1 B1 K6 59.4(2) 1_655 1_655
O2 B1 K6 145.8(3) . 1_655
O3 B1 K6 69.3(2) 1_655 1_655
Er6 B1 K6 97.25(15) . 1_655
K2 B1 K6 84.59(13) 1_655 1_655
K1 B1 K6 133.00(17) 2_656 1_655
O1 B1 K5 79.7(3) 1_655 .
O2 B1 K5 66.2(2) . .
O3 B1 K5 126.5(3) 1_655 .
Er6 B1 K5 70.37(11) . .
K2 B1 K5 135.40(17) 1_655 .
K1 B1 K5 82.21(12) 2_656 .
K6 B1 K5 134.87(17) 1_655 .
O4 B2 O5 121.2(4) . .
O4 B2 O6 118.4(5) . .
O5 B2 O6 120.4(4) . .
O4 B2 Er2 60.1(3) . 4_566
O5 B2 Er2 171.7(4) . 4_566
O6 B2 Er2 58.6(2) . 4_566
O4 B2 Er1 174.9(4) . .
O5 B2 Er1 62.1(2) . .
O6 B2 Er1 58.3(2) . .
Er2 B2 Er1 116.0(2) 4_566 .
O4 B2 Er4 52.4(2) . .
O5 B2 Er4 69.3(2) . .
O6 B2 Er4 166.1(4) . .
Er2 B2 Er4 110.17(17) 4_566 .
Er1 B2 Er4 130.0(2) . .
O7 B3 O8 125.6(5) . .
O7 B3 O9 117.8(5) . 2_646
O8 B3 O9 116.5(4) . 2_646
O7 B3 Er3 62.0(3) . 2_646
O8 B3 Er3 169.4(4) . 2_646
O9 B3 Er3 56.0(2) 2_646 2_646
O7 B3 Er1 170.3(4) . 1_455
O8 B3 Er1 58.9(2) . 1_455
O9 B3 Er1 57.9(2) 2_646 1_455
Er3 B3 Er1 112.4(2) 2_646 1_455
O10 B4 O11 120.6(4) . .
O10 B4 O12 119.1(4) . .
O11 B4 O12 120.4(4) . .
O10 B4 Er2 51.1(2) . 3_666
O11 B4 Er2 171.3(3) . 3_666
O12 B4 Er2 68.0(2) . 3_666
O10 B4 Er3 50.1(2) . .
O11 B4 Er3 70.5(2) . .
O12 B4 Er3 169.1(3) . .
Er2 B4 Er3 101.23(16) 3_666 .
O10 B4 Er4 175.9(4) . .
O11 B4 Er4 57.4(2) . .
O12 B4 Er4 63.1(2) . .
Er2 B4 Er4 130.70(19) 3_666 .
Er3 B4 Er4 127.85(18) . .
O13 B5 O14 125.3(4) 3_667 1_556
O13 B5 O15 122.1(4) 3_667 .
O14 B5 O15 112.5(4) 1_556 .
O13 B5 Er6 161.9(4) 3_667 .
O14 B5 Er6 57.9(2) 1_556 .
O15 B5 Er6 57.8(2) . .
O13 B5 K6 79.6(3) 3_667 3_667
O14 B5 K6 109.2(3) 1_556 3_667
O15 B5 K6 80.5(3) . 3_667
Er6 B5 K6 82.68(14) . 3_667
O13 B5 K2 107.0(3) 3_667 1_655
O14 B5 K2 59.3(2) 1_556 1_655
O15 B5 K2 102.9(3) . 1_655
Er6 B5 K2 89.90(15) . 1_655
K6 B5 K2 168.5(2) 3_667 1_655
O13 B5 K4 66.3(3) 3_667 .
O14 B5 K4 168.4(4) 1_556 .
O15 B5 K4 55.9(2) . .
Er6 B5 K4 111.08(17) . .
K6 B5 K4 70.63(12) 3_667 .
K2 B5 K4 120.44(18) 1_655 .
O16 B6 O17 119.1(5) . .
O16 B6 O18 121.4(4) . 1_556
O17 B6 O18 119.5(5) . 1_556
O16 B6 Er4 71.4(3) . .
O17 B6 Er4 49.2(2) . .
O18 B6 Er4 161.5(4) 1_556 .
O16 B6 K3 120.1(3) . 4_566
O17 B6 K3 69.1(3) . 4_566
O18 B6 K3 79.8(3) 1_556 4_566
Er4 B6 K3 82.07(15) . 4_566
O16 B6 K6 67.2(3) . 3_667
O17 B6 K6 131.3(3) . 3_667
O18 B6 K6 76.4(3) 1_556 3_667
Er4 B6 K6 122.1(2) . 3_667
K3 B6 K6 154.7(2) 4_566 3_667
O16 B6 K2 72.3(3) . 3_667
O17 B6 K2 140.1(4) . 3_667
O18 B6 K2 62.2(2) 1_556 3_667
Er4 B6 K2 115.30(18) . 3_667
K3 B6 K2 72.51(13) 4_566 3_667
K6 B6 K2 88.61(14) 3_667 3_667
O16 B6 K4 175.6(4) . 3_667
O17 B6 K4 56.6(3) . 3_667
O18 B6 K4 63.0(3) 1_556 3_667
Er4 B6 K4 104.50(16) . 3_667
K3 B6 K4 60.21(11) 4_566 3_667
K6 B6 K4 114.59(17) 3_667 3_667
K2 B6 K4 111.45(17) 3_667 3_667
O16 B6 K6 112.1(3) . .
O17 B6 K6 46.1(2) . .
O18 B6 K6 108.9(3) 1_556 .
Er4 B6 K6 74.27(11) . .
K3 B6 K6 110.52(16) 4_566 .
K6 B6 K6 85.61(14) 3_667 .
K2 B6 K6 170.43(19) 3_667 .
K4 B6 K6 64.50(10) 3_667 .
O19 B7 O20 123.6(4) . .
O19 B7 O21 123.0(4) . .
O20 B7 O21 113.1(4) . .
O19 B7 K5 85.4(3) . .
O20 B7 K5 87.1(3) . .
O21 B7 K5 92.6(3) . .
O19 B7 Er5 168.2(4) . 3_666
O20 B7 Er5 57.3(3) . 3_666
O21 B7 Er5 56.4(2) . 3_666
K5 B7 Er5 82.94(15) . 3_666
O19 B7 K3 64.4(3) . .
O20 B7 K3 160.2(4) . .
O21 B7 K3 60.1(2) . .
K5 B7 K3 75.11(13) . .
Er5 B7 K3 110.81(16) 3_666 .
O19 B7 K1 106.9(3) . 4_665
O20 B7 K1 81.5(3) . 4_665
O21 B7 K1 85.4(3) . 4_665
K5 B7 K1 166.6(2) . 4_665
Er5 B7 K1 84.93(14) 3_666 4_665
K3 B7 K1 114.83(17) . 4_665
O23 B8 O22 121.5(5) . .
O23 B8 O24 119.1(4) . 3_666
O22 B8 O24 119.3(4) . 3_666
O23 B8 K4 121.5(3) . 2_646
O22 B8 K4 74.3(3) . 2_646
O24 B8 K4 72.9(3) 3_666 2_646
O23 B8 K5 62.3(3) . 3_666
O22 B8 K5 124.3(4) . 3_666
O24 B8 K5 86.2(3) 3_666 3_666
K4 B8 K5 157.7(2) 2_646 3_666
O23 B8 K1 62.1(3) . 4_565
O22 B8 K1 145.8(4) . 4_565
O24 B8 K1 66.9(3) 3_666 4_565
K4 B8 K1 76.36(14) 2_646 4_565
K5 B8 K1 88.58(14) 3_666 4_565
O23 B8 K3 175.0(4) . .
O22 B8 K3 62.8(3) . .
O24 B8 K3 56.8(2) 3_666 .
K4 B8 K3 61.17(11) 2_646 .
K5 B8 K3 113.51(17) 3_666 .
K1 B8 K3 116.17(18) 4_565 .
O23 B8 K5 116.0(3) . .
O22 B8 K5 43.9(2) . .
O24 B8 K5 108.7(3) 3_666 .
K4 B8 K5 111.14(16) 2_646 .
K5 B8 K5 82.42(14) 3_666 .
K1 B8 K5 170.31(19) 4_565 .
K3 B8 K5 64.89(10) . .

loop_
_geom_bond_atom_site_label_1
_geom_bond_atom_site_label_2
_geom_bond_distance
_geom_bond_site_symmetry_2
Er1 O1 2.205(4) 1_655
Er1 O13 2.268(3) 1_655
Er1 O19 2.293(3) .
Er1 O9 2.316(3) 2_746
Er1 O6 2.327(3) .
Er1 O8 2.342(3) 1_655
Er1 O5 2.421(3) .
Er1 B3 2.734(5) 1_655
Er1 B2 2.736(5) .
Er1 K1 3.5789(12) 1_655
Er1 K2 3.5800(12) 2_646
Er1 K6 3.6789(11) 1_655
Er2 O18 2.166(4) .
Er2 O21 2.232(3) .
Er2 O10 2.237(3) 3_666
Er2 O6 2.312(3) 4_565
Er2 O3 2.327(3) 3_666
Er2 O4 2.347(3) 4_565
Er2 O12 2.642(3) 3_666
Er2 B2 2.707(6) 4_565
Er2 B4 2.828(5) 3_666
Er2 Er5 3.3560(3) 3_666
Er2 K2 3.5650(11) 3_666
Er2 K3 3.6209(12) .
Er3 O24 2.165(3) .
Er3 O2 2.242(3) .
Er3 O10 2.262(3) .
Er3 O9 2.270(3) .
Er3 O15 2.274(3) .
Er3 O7 2.414(4) 2_656
Er3 B3 2.733(6) 2_656
Er3 O11 2.748(4) .
Er3 B4 2.882(5) .
Er3 Er6 3.4656(3) .
Er3 K4 3.5431(12) .
Er3 K1 3.5849(12) 2_656
Er4 O22 2.235(4) .
Er4 O17 2.244(4) .
Er4 O4 2.298(3) .
Er4 O7 2.400(3) .
Er4 O11 2.449(4) .
Er4 O12 2.585(3) .
Er4 O5 2.700(3) .
Er4 O16 2.772(4) .
Er4 B2 2.859(5) .
Er4 B6 2.886(5) .
Er4 B4 2.899(5) .
Er4 K5 3.6804(11) .
Er5 O23 2.145(4) .
Er5 O20 2.205(3) 1_455
Er5 O8 2.273(3) .
Er5 O21 2.382(4) 3_666
Er5 O3 2.389(3) .
Er5 O20 2.405(4) 3_666
Er5 O12 2.411(3) .
Er5 B7 2.851(6) 3_666
Er5 K6 3.7437(12) .
Er5 K5 3.7718(11) 3_666
Er5 K1 3.8214(12) 4_565
Er6 O14 2.230(3) 3_766
Er6 O16 2.244(4) .
Er6 O5 2.369(4) .
Er6 O1 2.391(3) 1_655
Er6 O15 2.402(3) .
Er6 O14 2.405(3) 1_556
Er6 O11 2.442(3) .
Er6 O2 2.545(3) .
Er6 B5 2.836(6) .
Er6 B1 2.906(5) .
Er6 K5 3.6264(12) .
K1 O13 2.724(4) .
K1 O6 2.726(3) 1_455
K1 O23 2.736(4) 4_566
K1 O3 2.837(3) 2_546
K1 O24 2.852(3) 2_646
K1 O2 2.865(4) 2_646
K1 O9 3.041(4) 2_646
K1 B8 3.096(6) 4_566
K1 B1 3.146(5) 2_646
K1 B7 3.262(5) 4_466
K1 O20 3.346(5) 4_466
K2 O14 2.636(4) 1_456
K2 O19 2.669(4) 2_656
K2 O18 2.755(4) 3_666
K2 O9 2.791(3) 1_455
K2 O6 2.921(4) 2_656
K2 O2 2.927(4) 1_455
K2 O16 2.996(4) 3_667
K2 B5 3.058(5) 1_455
K2 B6 3.114(5) 3_667
K2 B1 3.117(5) 1_455
K2 O3 3.204(4) .
K3 O21 2.673(4) .
K3 O24 2.709(3) 3_666
K3 O19 2.777(3) .
K3 O4 2.784(4) 4_565
K3 O22 2.852(4) .
K3 O17 2.877(4) 4_565
K3 B6 3.066(6) 4_565
K3 B7 3.078(5) .
K3 O10 3.084(4) 3_666
K3 O18 3.131(4) 4_566
K3 K4 3.1719(14) 2_646
K3 B8 3.206(6) .
K4 O15 2.644(3) .
K4 O17 2.744(4) 3_667
K4 O7 2.830(4) 2_656
K4 O13 2.896(3) 3_667
K4 O18 2.896(4) 3_666
K4 O24 2.927(4) 4_576
K4 O22 2.960(4) 2_656
K4 B8 3.020(6) 2_656
K4 O10 3.085(4) .
K4 B5 3.161(5) .
K4 B6 3.250(6) 3_667
K5 O11 2.596(4) .
K5 O23 2.683(4) 3_666
K5 O22 2.698(4) .
K5 O5 2.820(4) .
K5 B7 2.844(6) .
K5 B8 3.029(6) 3_666
K5 O19 3.044(4) .
K5 O2 3.070(4) .
K5 O20 3.093(4) .
K5 O21 3.224(4) .
K5 O24 3.244(4) .
K5 B1 3.355(5) .
K6 O17 2.712(4) .
K6 O12 2.765(3) .
K6 O8 2.783(4) .
K6 O16 2.837(4) 3_667
K6 O1 2.858(4) .
K6 B5 3.056(5) 3_667
K6 O18 3.058(4) 3_666
K6 B6 3.072(6) 3_667
K6 O3 3.095(3) .
K6 O13 3.112(4) .
K6 O15 3.143(4) 3_667
K6 B1 3.300(5) 1_455
O1 B1 1.367(6) 1_455
O2 B1 1.376(6) .
O3 B1 1.381(6) 1_455
O4 B2 1.362(6) .
O5 B2 1.370(7) .
O6 B2 1.379(6) .
O7 B3 1.360(6) .
O8 B3 1.380(7) .
O9 B3 1.395(7) 2_656
O10 B4 1.376(6) .
O11 B4 1.378(6) .
O12 B4 1.381(6) .
O13 B5 1.357(7) 3_667
O14 B5 1.377(6) 1_554
O15 B5 1.395(6) .
O16 B6 1.364(7) .
O17 B6 1.373(6) .
O18 B6 1.381(6) 1_554
O19 B7 1.339(7) .
O20 B7 1.367(7) .
O21 B7 1.392(6) .
O22 B8 1.373(6) .
O23 B8 1.372(6) .
O24 B8 1.379(6) 3_666
